data_2232236
loop_
_publ_author_name
'Ge, Yan Qing'
'Ge, Hai Yan'
'Cao, Xiao Qun'

_publ_section_title
;
 Ethyl 2-methyl-4-phenylpyrido[1,2-<i>a</i>]benzimidazole-3-carboxylate
;
_journal_coeditor_code FJ2449
_journal_issue 11
_journal_name_full 'Acta Crystallographica Section E'
_journal_page_first o2846
_journal_paper_doi 10.1107/S1600536811039973
_journal_volume 67
_journal_year 2011
_chemical_formula_iupac 'C21 H18 N2 O2'
_chemical_formula_moiety 'C21 H18 N2 O2'
_chemical_formula_sum 'C21 H18 N2 O2'
_chemical_formula_weight 330.37
_chemical_name_systematic
;
Ethyl 2-methyl-4-phenylpyrido[1,2-<i>a</i>]benzimidazole-3-carboxylate
;
_space_group_IT_number 14
_symmetry_cell_setting monoclinic
_symmetry_space_group_name_Hall '-P 2ybc'
_symmetry_space_group_name_H-M 'P 1 21/c 1'
_atom_sites_solution_hydrogens geom
_atom_sites_solution_primary direct
_atom_sites_solution_secondary difmap
_audit_creation_method SHELXL-97
_cell_angle_alpha 90.00
_cell_angle_beta 108.487(2)
_cell_angle_gamma 90.00
_cell_formula_units_Z 4
_cell_length_a 10.1176(13)
_cell_length_b 14.9136(18)
_cell_length_c 12.2648(15)
_cell_measurement_reflns_used 4793
_cell_measurement_temperature 298(2)
_cell_measurement_theta_max 28.18
_cell_measurement_theta_min 2.22
_cell_volume 1755.1(4)
_computing_cell_refinement 'SAINT (Bruker, 2005)'
_computing_data_collection 'SMART (Bruker, 2005)'
_computing_data_reduction 'SAINT (Bruker, 2005)'
_computing_molecular_graphics 'XP in SHELXTL (Sheldrick, 2008)'
_computing_publication_material 'SHELXL97 (Sheldrick, 2008)'
_computing_structure_refinement 'SHELXL97 (Sheldrick, 2008)'
_computing_structure_solution 'SHELXS97 (Sheldrick, 2008)'
_diffrn_ambient_temperature 298(2)
_diffrn_measured_fraction_theta_full 0.998
_diffrn_measured_fraction_theta_max 0.998
_diffrn_measurement_device_type 'Bruker SMART APEX CCD'
_diffrn_measurement_method '\f and \w'
_diffrn_radiation_monochromator graphite
_diffrn_radiation_source 'fine-focus sealed tube'
_diffrn_radiation_type MoK\a
_diffrn_radiation_wavelength 0.71073
_diffrn_reflns_av_R_equivalents 0.0209
_diffrn_reflns_av_sigmaI/netI 0.0222
_diffrn_reflns_limit_h_max 12
_diffrn_reflns_limit_h_min -12
_diffrn_reflns_limit_k_max 17
_diffrn_reflns_limit_k_min -10
_diffrn_reflns_limit_l_max 14
_diffrn_reflns_limit_l_min -14
_diffrn_reflns_number 8867
_diffrn_reflns_theta_full 25.04
_diffrn_reflns_theta_max 25.04
_diffrn_reflns_theta_min 2.12
_exptl_absorpt_coefficient_mu 0.081
_exptl_absorpt_correction_T_max 0.9847
_exptl_absorpt_correction_T_min 0.9792
_exptl_absorpt_correction_type multi-scan
_exptl_absorpt_process_details '(SADABS; Sheldrick, 1996)'
_exptl_crystal_colour yellow
_exptl_crystal_density_diffrn 1.250
_exptl_crystal_density_method 'not measured'
_exptl_crystal_description BLOCK
_exptl_crystal_F_000 696
_exptl_crystal_size_max 0.26
_exptl_crystal_size_mid 0.22
_exptl_crystal_size_min 0.19
_refine_diff_density_max 0.175
_refine_diff_density_min -0.164
_refine_ls_extinction_coef 0.0077(13)
_refine_ls_extinction_expression Fc^*^=kFc[1+0.001xFc^2^\l^3^/sin(2\q)]^-1/4^
_refine_ls_extinction_method 'SHELXL97 (Sheldrick, 2008)'
_refine_ls_goodness_of_fit_ref 1.059
_refine_ls_hydrogen_treatment constr
_refine_ls_matrix_type full
_refine_ls_number_parameters 227
_refine_ls_number_reflns 3093
_refine_ls_number_restraints 0
_refine_ls_restrained_S_all 1.059
_refine_ls_R_factor_all 0.0460
_refine_ls_R_factor_gt 0.0355
_refine_ls_shift/su_max 0.000
_refine_ls_shift/su_mean 0.000
_refine_ls_structure_factor_coef Fsqd
_refine_ls_weighting_details 'calc w=1/[\s^2^(Fo^2^)+(0.0406P)^2^+0.4084P] where P=(Fo^2^+2Fc^2^)/3'
_refine_ls_weighting_scheme calc
_refine_ls_wR_factor_gt 0.0875
_refine_ls_wR_factor_ref 0.0962
_reflns_number_gt 2515
_reflns_number_total 3093
_reflns_threshold_expression I>2sigma(I)
_cod_data_source_file fj2449.cif
_cod_data_source_block I
_cod_original_sg_symbol_H-M 'P 21/c'
_cod_database_code 2232236
_cod_database_fobs_code 2232236

loop_
_symmetry_equiv_pos_as_xyz
'x, y, z'
'-x, y+1/2, -z+1/2'
'-x, -y, -z'
'x, -y-1/2, z-1/2'

loop_
_atom_site_type_symbol
_atom_site_label
_atom_site_fract_x
_atom_site_fract_y
_atom_site_fract_z
_atom_site_U_iso_or_equiv
_atom_site_adp_type
_atom_site_calc_flag
_atom_site_refinement_flags
_atom_site_occupancy
_atom_site_symmetry_multiplicity
O O1 0.10877(12) 0.07612(10) 0.79576(12) 0.0806(4) Uani d . 1 1
O O2 0.26487(10) -0.01607(7) 0.91064(10) 0.0565(3) Uani d . 1 1
N N1 0.57376(11) 0.22116(7) 0.87282(9) 0.0359(3) Uani d . 1 1
N N2 0.60190(12) 0.26824(8) 1.05384(9) 0.0436(3) Uani d . 1 1
C C1 0.68800(13) 0.27812(9) 0.90225(11) 0.0375(3) Uani d . 1 1
C C2 0.70311(14) 0.30576(9) 1.01441(11) 0.0398(3) Uani d . 1 1
C C3 0.81352(16) 0.36238(11) 1.07098(13) 0.0508(4) Uani d . 1 1
H H3 0.8262 0.3817 1.1457 0.061 Uiso calc R 1 1
C C4 0.90241(16) 0.38855(11) 1.01303(14) 0.0545(4) Uani d . 1 1
H H4 0.9767 0.4260 1.0496 0.065 Uiso calc R 1 1
C C5 0.88497(16) 0.36077(11) 0.90058(14) 0.0540(4) Uani d . 1 1
H H5 0.9473 0.3804 0.8640 0.065 Uiso calc R 1 1
C C6 0.77758(15) 0.30500(10) 0.84297(13) 0.0468(4) Uani d . 1 1
H H6 0.7654 0.2862 0.7681 0.056 Uiso calc R 1 1
C C7 0.52624(13) 0.21772(9) 0.96751(11) 0.0365(3) Uani d . 1 1
C C8 0.40891(14) 0.16270(9) 0.95981(11) 0.0385(3) Uani d . 1 1
C C9 0.35444(14) 0.15819(10) 1.05942(12) 0.0406(3) Uani d . 1 1
C C10 0.42867(17) 0.11386(11) 1.15914(13) 0.0511(4) Uani d . 1 1
H H10 0.5136 0.0872 1.1647 0.061 Uiso calc R 1 1
C C11 0.3766(2) 0.10917(13) 1.25066(14) 0.0637(5) Uani d . 1 1
H H11 0.4261 0.0784 1.3170 0.076 Uiso calc R 1 1
C C12 0.2527(2) 0.14964(13) 1.24415(16) 0.0677(5) Uani d . 1 1
H H12 0.2186 0.1466 1.3061 0.081 Uiso calc R 1 1
C C13 0.17917(19) 0.19447(12) 1.14640(17) 0.0634(5) Uani d . 1 1
H H13 0.0956 0.2225 1.1422 0.076 Uiso calc R 1 1
C C14 0.22908(16) 0.19811(11) 1.05370(14) 0.0517(4) Uani d . 1 1
H H14 0.1778 0.2277 0.9869 0.062 Uiso calc R 1 1
C C15 0.34899(14) 0.11679(9) 0.85925(11) 0.0389(3) Uani d . 1 1
C C16 0.39968(14) 0.12299(9) 0.76289(11) 0.0400(3) Uani d . 1 1
C C17 0.51144(14) 0.17530(9) 0.77255(11) 0.0398(3) Uani d . 1 1
H H17 0.5464 0.1803 0.7112 0.048 Uiso calc R 1 1
C C18 0.33086(17) 0.07371(12) 0.65248(12) 0.0548(4) Uani d . 1 1
H H18A 0.3839 0.0823 0.6008 0.082 Uiso calc R 1 1
H H18B 0.2382 0.0965 0.6179 0.082 Uiso calc R 1 1
H H18C 0.3265 0.0109 0.6682 0.082 Uiso calc R 1 1
C C19 0.22564(15) 0.05809(10) 0.85009(12) 0.0443(3) Uani d . 1 1
C C20 0.15708(18) -0.07492(11) 0.92566(16) 0.0598(4) Uani d . 1 1
H H20A 0.1769 -0.1366 0.9109 0.072 Uiso calc R 1 1
H H20B 0.0673 -0.0587 0.8717 0.072 Uiso calc R 1 1
C C21 0.15356(18) -0.06592(12) 1.04557(16) 0.0656(5) Uani d . 1 1
H H21A 0.2437 -0.0800 1.0985 0.098 Uiso calc R 1 1
H H21B 0.0855 -0.1064 1.0572 0.098 Uiso calc R 1 1
H H21C 0.1292 -0.0055 1.0583 0.098 Uiso calc R 1 1

loop_
_atom_site_aniso_label
_atom_site_aniso_U_11
_atom_site_aniso_U_22
_atom_site_aniso_U_33
_atom_site_aniso_U_12
_atom_site_aniso_U_13
_atom_site_aniso_U_23
O1 0.0426(7) 0.0950(10) 0.0882(9) -0.0126(6) -0.0019(6) 0.0330(8)
O2 0.0439(6) 0.0466(6) 0.0797(8) -0.0035(5) 0.0206(5) 0.0096(6)
N1 0.0368(6) 0.0431(6) 0.0287(5) -0.0039(5) 0.0119(5) 0.0010(5)
N2 0.0455(7) 0.0532(7) 0.0345(6) -0.0091(6) 0.0160(5) -0.0049(5)
C1 0.0355(7) 0.0412(7) 0.0352(7) -0.0016(6) 0.0105(6) 0.0041(6)
C2 0.0404(7) 0.0438(8) 0.0347(7) -0.0027(6) 0.0111(6) 0.0021(6)
C3 0.0526(9) 0.0554(9) 0.0407(8) -0.0105(7) 0.0093(7) -0.0024(7)
C4 0.0449(8) 0.0561(10) 0.0555(10) -0.0134(7) 0.0062(7) 0.0057(7)
C5 0.0443(8) 0.0637(10) 0.0559(10) -0.0092(7) 0.0187(7) 0.0121(8)
C6 0.0468(8) 0.0558(9) 0.0408(8) -0.0046(7) 0.0182(7) 0.0061(7)
C7 0.0375(7) 0.0438(8) 0.0295(6) -0.0014(6) 0.0125(5) 0.0014(6)
C8 0.0372(7) 0.0455(8) 0.0336(7) -0.0006(6) 0.0126(6) 0.0031(6)
C9 0.0414(8) 0.0452(8) 0.0386(7) -0.0096(6) 0.0176(6) -0.0036(6)
C10 0.0502(9) 0.0640(10) 0.0421(8) -0.0040(8) 0.0187(7) 0.0028(7)
C11 0.0735(12) 0.0798(12) 0.0428(9) -0.0143(10) 0.0257(8) 0.0046(8)
C12 0.0809(13) 0.0801(13) 0.0603(11) -0.0246(11) 0.0483(10) -0.0144(10)
C13 0.0583(10) 0.0676(11) 0.0788(13) -0.0100(9) 0.0425(10) -0.0138(10)
C14 0.0472(8) 0.0547(9) 0.0572(9) -0.0036(7) 0.0224(7) -0.0012(7)
C15 0.0365(7) 0.0430(8) 0.0362(7) -0.0008(6) 0.0100(6) 0.0037(6)
C16 0.0421(8) 0.0440(8) 0.0320(7) -0.0008(6) 0.0090(6) 0.0008(6)
C17 0.0445(8) 0.0480(8) 0.0278(7) -0.0012(6) 0.0129(6) 0.0000(6)
C18 0.0591(10) 0.0625(10) 0.0397(8) -0.0102(8) 0.0113(7) -0.0080(7)
C19 0.0394(8) 0.0531(9) 0.0398(7) -0.0045(7) 0.0115(6) -0.0019(7)
C20 0.0554(10) 0.0456(9) 0.0834(12) -0.0115(7) 0.0291(9) 0.0012(8)
C21 0.0583(10) 0.0596(11) 0.0838(13) 0.0024(8) 0.0294(10) 0.0088(9)

loop_
_atom_type_symbol
_atom_type_description
_atom_type_scat_dispersion_real
_atom_type_scat_dispersion_imag
_atom_type_scat_source
C C 0.0033 0.0016 'International Tables Vol C Tables 4.2.6.8 and 6.1.1.4'
H H 0.0000 0.0000 'International Tables Vol C Tables 4.2.6.8 and 6.1.1.4'
N N 0.0061 0.0033 'International Tables Vol C Tables 4.2.6.8 and 6.1.1.4'
O O 0.0106 0.0060 'International Tables Vol C Tables 4.2.6.8 and 6.1.1.4'

loop_
_geom_angle_atom_site_label_1
_geom_angle_atom_site_label_2
_geom_angle_atom_site_label_3
_geom_angle
C19 O2 C20 118.17(12)
C17 N1 C1 130.26(11)
C17 N1 C7 123.15(11)
C1 N1 C7 106.58(10)
C7 N2 C2 104.76(11)
N1 C1 C6 131.99(13)
N1 C1 C2 105.00(11)
C6 C1 C2 122.99(13)
N2 C2 C3 129.47(13)
N2 C2 C1 111.30(12)
C3 C2 C1 119.21(13)
C4 C3 C2 117.93(14)
C4 C3 H3 121.0
C2 C3 H3 121.0
C3 C4 C5 122.03(15)
C3 C4 H4 119.0
C5 C4 H4 119.0
C6 C5 C4 121.30(14)
C6 C5 H5 119.4
C4 C5 H5 119.4
C5 C6 C1 116.54(14)
C5 C6 H6 121.7
C1 C6 H6 121.7
N2 C7 N1 112.36(11)
N2 C7 C8 129.73(12)
N1 C7 C8 117.91(11)
C15 C8 C7 117.99(12)
C15 C8 C9 122.73(12)
C7 C8 C9 119.27(12)
C14 C9 C10 118.86(14)
C14 C9 C8 120.66(13)
C10 C9 C8 120.48(13)
C9 C10 C11 120.09(16)
C9 C10 H10 120.0
C11 C10 H10 120.0
C12 C11 C10 120.43(17)
C12 C11 H11 119.8
C10 C11 H11 119.8
C13 C12 C11 119.93(15)
C13 C12 H12 120.0
C11 C12 H12 120.0
C12 C13 C14 120.04(16)
C12 C13 H13 120.0
C14 C13 H13 120.0
C9 C14 C13 120.62(16)
C9 C14 H14 119.7
C13 C14 H14 119.7
C8 C15 C16 122.51(12)
C8 C15 C19 118.60(12)
C16 C15 C19 118.88(12)
C17 C16 C15 118.34(12)
C17 C16 C18 119.87(13)
C15 C16 C18 121.79(13)
C16 C17 N1 120.08(12)
C16 C17 H17 120.0
N1 C17 H17 120.0
C16 C18 H18A 109.5
C16 C18 H18B 109.5
H18A C18 H18B 109.5
C16 C18 H18C 109.5
H18A C18 H18C 109.5
H18B C18 H18C 109.5
O1 C19 O2 124.91(14)
O1 C19 C15 124.47(14)
O2 C19 C15 110.62(12)
O2 C20 C21 108.91(14)
O2 C20 H20A 109.9
C21 C20 H20A 109.9
O2 C20 H20B 109.9
C21 C20 H20B 109.9
H20A C20 H20B 108.3
C20 C21 H21A 109.5
C20 C21 H21B 109.5
H21A C21 H21B 109.5
C20 C21 H21C 109.5
H21A C21 H21C 109.5
H21B C21 H21C 109.5

loop_
_geom_bond_atom_site_label_1
_geom_bond_atom_site_label_2
_geom_bond_distance
O1 C19 1.1894(18)
O2 C19 1.3211(18)
O2 C20 1.4564(18)
N1 C17 1.3733(16)
N1 C1 1.3868(17)
N1 C7 1.3917(16)
N2 C7 1.3270(17)
N2 C2 1.3818(17)
C1 C6 1.3887(19)
C1 C2 1.3973(19)
C2 C3 1.397(2)
C3 C4 1.368(2)
C3 H3 0.9300
C4 C5 1.397(2)
C4 H4 0.9300
C5 C6 1.373(2)
C5 H5 0.9300
C6 H6 0.9300
C7 C8 1.4214(19)
C8 C15 1.3722(19)
C8 C9 1.4926(19)
C9 C14 1.383(2)
C9 C10 1.384(2)
C10 C11 1.385(2)
C10 H10 0.9300
C11 C12 1.371(3)
C11 H11 0.9300
C12 C13 1.368(3)
C12 H12 0.9300
C13 C14 1.384(2)
C13 H13 0.9300
C14 H14 0.9300
C15 C16 1.4328(19)
C15 C19 1.4992(19)
C16 C17 1.3477(19)
C16 C18 1.5036(19)
C17 H17 0.9300
C18 H18A 0.9600
C18 H18B 0.9600
C18 H18C 0.9600
C20 C21 1.488(3)
C20 H20A 0.9700
C20 H20B 0.9700
C21 H21A 0.9600
C21 H21B 0.9600
C21 H21C 0.9600

loop_
_geom_hbond_atom_site_label_D
_geom_hbond_atom_site_label_H
_geom_hbond_atom_site_label_A
_geom_hbond_site_symmetry_A
_geom_hbond_distance_DH
_geom_hbond_distance_HA
_geom_hbond_distance_DA
_geom_hbond_angle_DHA
C17 H17 N2 4_565 0.93 2.31 3.2092(18) 164

loop_
_geom_torsion_atom_site_label_1
_geom_torsion_atom_site_label_2
_geom_torsion_atom_site_label_3
_geom_torsion_atom_site_label_4
_geom_torsion
C17 N1 C1 C6 -2.2(2)
C7 N1 C1 C6 178.59(15)
C17 N1 C1 C2 179.46(13)
C7 N1 C1 C2 0.20(14)
C7 N2 C2 C3 -177.76(15)
C7 N2 C2 C1 0.44(16)
N1 C1 C2 N2 -0.40(15)
C6 C1 C2 N2 -178.98(13)
N1 C1 C2 C3 178.00(13)
C6 C1 C2 C3 -0.6(2)
N2 C2 C3 C4 178.25(15)
C1 C2 C3 C4 0.2(2)
C2 C3 C4 C5 0.3(2)
C3 C4 C5 C6 -0.5(3)
C4 C5 C6 C1 0.1(2)
N1 C1 C6 C5 -177.72(14)
C2 C1 C6 C5 0.4(2)
C2 N2 C7 N1 -0.31(15)
C2 N2 C7 C8 179.29(14)
C17 N1 C7 N2 -179.25(12)
C1 N1 C7 N2 0.07(15)
C17 N1 C7 C8 1.10(19)
C1 N1 C7 C8 -179.58(12)
N2 C7 C8 C15 179.97(14)
N1 C7 C8 C15 -0.45(19)
N2 C7 C8 C9 1.0(2)
N1 C7 C8 C9 -179.42(12)
C15 C8 C9 C14 -70.36(19)
C7 C8 C9 C14 108.56(16)
C15 C8 C9 C10 109.59(17)
C7 C8 C9 C10 -71.49(18)
C14 C9 C10 C11 0.7(2)
C8 C9 C10 C11 -179.29(14)
C9 C10 C11 C12 -1.2(3)
C10 C11 C12 C13 0.5(3)
C11 C12 C13 C14 0.7(3)
C10 C9 C14 C13 0.5(2)
C8 C9 C14 C13 -179.52(14)
C12 C13 C14 C9 -1.2(3)
C7 C8 C15 C16 -0.4(2)
C9 C8 C15 C16 178.50(13)
C7 C8 C15 C19 179.67(12)
C9 C8 C15 C19 -1.4(2)
C8 C15 C16 C17 0.7(2)
C19 C15 C16 C17 -179.38(13)
C8 C15 C16 C18 -178.70(14)
C19 C15 C16 C18 1.2(2)
C15 C16 C17 N1 -0.1(2)
C18 C16 C17 N1 179.34(13)
C1 N1 C17 C16 -179.97(13)
C7 N1 C17 C16 -0.8(2)
C20 O2 C19 O1 -8.9(2)
C20 O2 C19 C15 171.09(13)
C8 C15 C19 O1 105.81(18)
C16 C15 C19 O1 -74.1(2)
C8 C15 C19 O2 -74.15(16)
C16 C15 C19 O2 105.95(15)
C19 O2 C20 C21 -106.00(16)

loop_
_cod_related_entry_id
_cod_related_entry_database
_cod_related_entry_code
1 ChemSpider 30657110
